data_4024020
loop_
_publ_author_name
'Devarajulu Sureshkumar'
'Venkataraman Ganesh'
'Srinivasan Chandrasekaran'

_publ_contact_author_address
; 
Department of Organic Chemistry
Indian Institute of Science
Bangaloe 560012, Karnataka
India
;
_publ_contact_author_email scn@orgchem.iisc.ernet.in
_publ_contact_author_fax '+91 80 23602423'
_publ_contact_author_name 'Prof. Srinivasan Chandrasekaran'
_publ_contact_author_phone '+91 80 22932404'
_publ_section_title
;
 Conformationally Locked Bridged Bicyclic Diselenides: Synthesis,
 Structure, Se&#x00B7;&#x00B7;&#x00B7;O Interaction, and Theoretical Studies
;
_journal_name_full 'Journal of Organic Chemistry'
_journal_page_first 5313
_journal_page_last 5319
_journal_paper_doi 10.1021/jo070705k
_journal_volume 72
_journal_year 2007
_chemical_absolute_configuration syn
_chemical_formula_moiety 'C26 H40 N2 O4 S2 Se2'
_chemical_formula_sum 'C26 H40 N2 O4 S2 Se2'
_chemical_formula_weight 666.64
_chemical_melting_point 376.15
_chemical_name_common 'acyclic amino diselenide'
_chemical_name_systematic
;
 ?
;
_space_group_IT_number 19
_symmetry_cell_setting orthorhombic
_symmetry_space_group_name_Hall 'P 2ac 2ab'
_symmetry_space_group_name_H-M 'P 21 21 21'
_atom_sites_solution_hydrogens geom
_atom_sites_solution_primary direct
_atom_sites_solution_secondary difmap
_audit_creation_method SHELXL-97
_cell_angle_alpha 90.00
_cell_angle_beta 90.00
_cell_angle_gamma 90.00
_cell_formula_units_Z 4
_cell_length_a 13.041(3)
_cell_length_b 14.234(3)
_cell_length_c 18.825(4)
_cell_measurement_temperature 296(2)
_cell_measurement_theta_max 25.00
_cell_measurement_theta_min 1.90
_cell_volume 3494.3(13)
_computing_cell_refinement SMART
_computing_data_collection 'SMART (Bruker, 1998)'
_computing_data_reduction 'SAINT (Bruker, 1998)'
_computing_molecular_graphics 'Ortep-3 for Windows (Farrugia, 1997) and CAMERON (Watkin et al., 1993)'
_computing_publication_material 'PLATON (Spek, 2003)'
_computing_structure_refinement 'SHELXL-97 (Sheldrick, 1997)'
_computing_structure_solution 'SIR92 (Altomare et al., 1993)'
_diffrn_ambient_temperature 296(2)
_diffrn_measured_fraction_theta_full 1.000
_diffrn_measured_fraction_theta_max 1.000
_diffrn_measurement_device_type 'Bruker SMART CCD area detector'
_diffrn_measurement_method '\f and \w scans'
_diffrn_radiation_monochromator graphite
_diffrn_radiation_source 'fine-focus sealed tube'
_diffrn_radiation_type MoK\a
_diffrn_radiation_wavelength 0.71073
_diffrn_reflns_av_R_equivalents 0.0681
_diffrn_reflns_av_sigmaI/netI 0.0810
_diffrn_reflns_limit_h_max 15
_diffrn_reflns_limit_h_min -14
_diffrn_reflns_limit_k_max 16
_diffrn_reflns_limit_k_min -16
_diffrn_reflns_limit_l_max 22
_diffrn_reflns_limit_l_min -22
_diffrn_reflns_number 25458
_diffrn_reflns_theta_full 25.00
_diffrn_reflns_theta_max 25.00
_diffrn_reflns_theta_min 1.90
_exptl_absorpt_coefficient_mu 2.264
_exptl_absorpt_correction_T_max 0.8053
_exptl_absorpt_correction_T_min 0.6478
_exptl_absorpt_correction_type multi-scan
_exptl_absorpt_process_details '(SADABS; Sheldrick, 1997)'
_exptl_crystal_colour yellow
_exptl_crystal_density_diffrn 1.267
_exptl_crystal_density_method 'not measured'
_exptl_crystal_description block
_exptl_crystal_F_000 1368
_exptl_crystal_size_max 0.21
_exptl_crystal_size_mid 0.15
_exptl_crystal_size_min 0.10
_refine_diff_density_max 0.454
_refine_diff_density_min -0.282
_refine_diff_density_rms 0.066
_refine_ls_abs_structure_details 'Flack H D (1983), Acta Cryst. A39, 876-881'
_refine_ls_abs_structure_Flack 0.039(14)
_refine_ls_extinction_method none
_refine_ls_goodness_of_fit_ref 0.984
_refine_ls_hydrogen_treatment refall
_refine_ls_matrix_type full
_refine_ls_number_parameters 331
_refine_ls_number_reflns 6156
_refine_ls_number_restraints 0
_refine_ls_restrained_S_all 0.984
_refine_ls_R_factor_all 0.0949
_refine_ls_R_factor_gt 0.0585
_refine_ls_shift/su_max 0.002
_refine_ls_shift/su_mean 0.000
_refine_ls_structure_factor_coef Fsqd
_refine_ls_weighting_details 'calc w=1/[\s^2^(Fo^2^)+(0.0621P)^2^+0.0000P] where P=(Fo^2^+2Fc^2^)/3'
_refine_ls_weighting_scheme calc
_refine_ls_wR_factor_gt 0.1209
_refine_ls_wR_factor_ref 0.1328
_reflns_number_gt 3861
_reflns_number_total 6156
_reflns_threshold_expression I>2sigma(I)
_cod_data_source_file jo070705ksi20070405_075852_10.cif
_cod_data_source_block compound24
_cod_depositor_comments
;
The following automatic conversions were performed:
'_symmetry_cell_setting' value 'Orthorhombic' changed to 'orthorhombic'
according to '/home/saulius/struct/CIF-dictionaries/cif_core.dic'
dictionary named 'cif_core.dic' version 2.4.1 from 2010-06-29.

Automatic conversion script
Id: cif_fix_enum 1527 2010-12-29 10:47:43Z saulius 

The following automatic conversions were performed:

'_chemical_melting_point' value '103 deg' was changed to '376.15' -
it was converted from degrees Celsius(C) to Kelvins(K).

Automatic conversion script
Id: cif_fix_values 1646 2011-03-28 12:23:43Z adriana 
;
_cod_database_code 4024020

loop_
_symmetry_equiv_pos_as_xyz
'x, y, z'
'-x+1/2, -y, z+1/2'
'-x, y+1/2, -z+1/2'
'x+1/2, -y+1/2, -z'

loop_
_atom_site_label
_atom_site_type_symbol
_atom_site_fract_x
_atom_site_fract_y
_atom_site_fract_z
_atom_site_U_iso_or_equiv
_atom_site_adp_type
_atom_site_occupancy
_atom_site_symmetry_multiplicity
_atom_site_calc_flag
_atom_site_refinement_flags
_atom_site_disorder_assembly
_atom_site_disorder_group
Se1 Se 0.17741(5) 0.89615(5) 0.15549(4) 0.0724(3) Uani 1 1 d . . .
Se2 Se 0.26760(5) 0.75694(6) 0.14307(4) 0.0845(3) Uani 1 1 d . . .
S2 S 0.51698(15) 0.97783(16) 0.28869(13) 0.0813(6) Uani 1 1 d . . .
S1 S -0.07382(16) 0.66684(14) 0.29664(11) 0.0725(6) Uani 1 1 d . . .
O3 O 0.6129(4) 0.9847(5) 0.3273(3) 0.120(2) Uani 1 1 d . . .
N1 N -0.0772(4) 0.7589(4) 0.2496(3) 0.0622(14) Uani 1 1 d . . .
H1 H -0.1261 0.7983 0.2568 0.075 Uiso 1 1 calc R . .
C2 C -0.0006(4) 0.7806(4) 0.1939(3) 0.0451(15) Uani 1 1 d . . .
H2 H 0.0411 0.7239 0.1877 0.054 Uiso 1 1 calc R . .
C15 C 0.4508(5) 0.8575(4) 0.1893(4) 0.0561(18) Uani 1 1 d . . .
H15 H 0.4094 0.9137 0.1802 0.067 Uiso 1 1 calc R . .
N2 N 0.5207(4) 0.8807(4) 0.2477(3) 0.0625(15) Uani 1 1 d . . .
H2A H 0.5656 0.8398 0.2603 0.075 Uiso 1 1 calc R . .
C20 C 0.4179(5) 0.9703(5) 0.3545(4) 0.0623(17) Uani 1 1 d . . .
C11 C 0.2263(7) 0.6337(6) 0.3386(6) 0.092(2) Uani 1 1 d . . .
H11 H 0.2822 0.6066 0.3159 0.110 Uiso 1 1 calc R . .
C21 C 0.3191(6) 0.9877(5) 0.3335(4) 0.074(2) Uani 1 1 d . . .
H21 H 0.3046 1.0031 0.2865 0.089 Uiso 1 1 calc R . .
C7 C 0.0459(6) 0.6664(4) 0.3406(4) 0.0619(18) Uani 1 1 d . . .
C23 C 0.2641(6) 0.9628(5) 0.4539(4) 0.073(2) Uani 1 1 d . . .
C22 C 0.2414(6) 0.9822(5) 0.3832(5) 0.077(2) Uani 1 1 d . . .
H22 H 0.1737 0.9915 0.3693 0.093 Uiso 1 1 calc R . .
C9 C 0.1539(10) 0.7153(6) 0.4362(6) 0.110(3) Uani 1 1 d . . .
H9 H 0.1620 0.7439 0.4803 0.131 Uiso 1 1 calc R . .
C24 C 0.3616(8) 0.9444(6) 0.4733(5) 0.092(3) Uani 1 1 d . . .
H24 H 0.3764 0.9290 0.5202 0.110 Uiso 1 1 calc R . .
C25 C 0.4419(7) 0.9484(5) 0.4223(5) 0.083(2) Uani 1 1 d . . .
H25 H 0.5094 0.9362 0.4354 0.100 Uiso 1 1 calc R . .
C10 C 0.2407(10) 0.6780(7) 0.3998(8) 0.118(4) Uani 1 1 d . . .
C12 C 0.1327(7) 0.6267(5) 0.3085(4) 0.076(2) Uani 1 1 d . . .
H12 H 0.1256 0.5950 0.2656 0.092 Uiso 1 1 calc R . .
C8 C 0.0594(10) 0.7090(6) 0.4063(5) 0.102(3) Uani 1 1 d . . .
H8 H 0.0030 0.7335 0.4302 0.123 Uiso 1 1 calc R . .
O2 O -0.1540(4) 0.6756(4) 0.3473(3) 0.0945(16) Uani 1 1 d . . .
O1 O -0.0719(4) 0.5879(3) 0.2497(3) 0.0890(16) Uani 1 1 d . . .
C16 C 0.5070(5) 0.8351(4) 0.1207(3) 0.0522(16) Uani 1 1 d . . .
H16 H 0.4554 0.8214 0.0843 0.063 Uiso 1 1 calc R . .
O4 O 0.4888(5) 1.0499(4) 0.2382(3) 0.0951(17) Uani 1 1 d . . .
C1 C 0.0711(5) 0.8568(4) 0.2210(3) 0.0541(16) Uani 1 1 d . . .
H1A H 0.1036 0.8345 0.2642 0.065 Uiso 1 1 calc R . .
H1B H 0.0303 0.9114 0.2335 0.065 Uiso 1 1 calc R . .
C26 C 0.1796(7) 0.9622(6) 0.5098(4) 0.108(3) Uani 1 1 d . . .
H26A H 0.1362 1.0160 0.5033 0.130 Uiso 1 1 calc R . .
H26B H 0.2098 0.9642 0.5563 0.130 Uiso 1 1 calc R . .
H26C H 0.1396 0.9059 0.5051 0.130 Uiso 1 1 calc R . .
C3 C -0.0505(5) 0.8009(4) 0.1223(3) 0.0494(16) Uani 1 1 d . . .
H3 H 0.0052 0.8136 0.0887 0.059 Uiso 1 1 calc R . .
C4 C -0.1201(6) 0.8860(5) 0.1213(4) 0.071(2) Uani 1 1 d . . .
H4A H -0.1835 0.8699 0.1454 0.085 Uiso 1 1 calc R . .
H4B H -0.0876 0.9358 0.1483 0.085 Uiso 1 1 calc R . .
C14 C 0.3764(5) 0.7800(5) 0.2131(4) 0.070(2) Uani 1 1 d . . .
H14A H 0.3454 0.7979 0.2580 0.084 Uiso 1 1 calc R . .
H14B H 0.4144 0.7223 0.2208 0.084 Uiso 1 1 calc R . .
C6 C -0.1082(6) 0.7135(5) 0.0944(4) 0.079(2) Uani 1 1 d . . .
H6A H -0.1631 0.6981 0.1263 0.094 Uiso 1 1 calc R . .
H6B H -0.0616 0.6615 0.0914 0.094 Uiso 1 1 calc R . .
H6C H -0.1357 0.7266 0.0481 0.094 Uiso 1 1 calc R . .
C19 C 0.5699(6) 0.9223(5) 0.0954(4) 0.087(3) Uani 1 1 d . . .
H19A H 0.6259 0.9331 0.1275 0.105 Uiso 1 1 calc R . .
H19B H 0.5262 0.9766 0.0946 0.105 Uiso 1 1 calc R . .
H19C H 0.5962 0.9109 0.0486 0.105 Uiso 1 1 calc R . .
C13 C 0.3434(9) 0.6912(7) 0.4356(8) 0.173(6) Uani 1 1 d . . .
H13A H 0.3775 0.6317 0.4394 0.207 Uiso 1 1 calc R . .
H13B H 0.3333 0.7170 0.4822 0.207 Uiso 1 1 calc R . .
H13C H 0.3846 0.7335 0.4080 0.207 Uiso 1 1 calc R . .
C17 C 0.5788(5) 0.7501(5) 0.1258(3) 0.0643(18) Uani 1 1 d . . .
H17A H 0.6377 0.7675 0.1544 0.077 Uiso 1 1 calc R . .
H17B H 0.5431 0.7001 0.1507 0.077 Uiso 1 1 calc R . .
C5 C -0.1457(6) 0.9228(6) 0.0494(4) 0.089(3) Uani 1 1 d . . .
H5A H -0.0840 0.9420 0.0257 0.107 Uiso 1 1 calc R . .
H5B H -0.1910 0.9756 0.0539 0.107 Uiso 1 1 calc R . .
H5C H -0.1787 0.8744 0.0221 0.107 Uiso 1 1 calc R . .
C18 C 0.6166(6) 0.7122(6) 0.0564(4) 0.076(2) Uani 1 1 d . . .
H18A H 0.5591 0.6950 0.0273 0.091 Uiso 1 1 calc R . .
H18B H 0.6586 0.6580 0.0648 0.091 Uiso 1 1 calc R . .
H18C H 0.6562 0.7595 0.0326 0.091 Uiso 1 1 calc R . .

loop_
_atom_site_aniso_label
_atom_site_aniso_U_11
_atom_site_aniso_U_22
_atom_site_aniso_U_33
_atom_site_aniso_U_23
_atom_site_aniso_U_13
_atom_site_aniso_U_12
Se1 0.0495(4) 0.0846(5) 0.0830(5) 0.0261(4) -0.0070(4) -0.0210(4)
Se2 0.0558(4) 0.0980(6) 0.0997(6) -0.0409(5) 0.0188(4) -0.0262(4)
S2 0.0583(13) 0.0779(15) 0.1078(16) -0.0355(14) 0.0071(12) -0.0084(11)
S1 0.0740(13) 0.0556(12) 0.0880(14) 0.0123(11) 0.0192(11) -0.0107(10)
O3 0.067(3) 0.147(6) 0.146(6) -0.063(4) -0.004(4) -0.012(4)
N1 0.053(3) 0.050(3) 0.083(4) 0.009(3) 0.013(3) 0.006(3)
C2 0.039(3) 0.035(3) 0.062(4) -0.002(3) 0.015(3) 0.001(3)
C15 0.045(4) 0.043(4) 0.081(5) 0.005(3) 0.006(4) 0.008(3)
N2 0.054(3) 0.063(4) 0.071(3) -0.021(3) -0.014(3) 0.014(3)
C20 0.065(5) 0.059(4) 0.064(5) -0.018(4) -0.008(4) -0.002(4)
C11 0.086(6) 0.082(6) 0.107(7) 0.017(6) -0.008(6) 0.002(5)
C21 0.066(5) 0.086(5) 0.070(5) -0.021(4) 0.000(5) 0.003(4)
C7 0.091(5) 0.040(4) 0.055(4) 0.015(3) 0.008(4) -0.001(4)
C23 0.071(6) 0.056(5) 0.091(6) -0.013(4) -0.005(5) 0.018(4)
C22 0.053(5) 0.076(5) 0.102(6) -0.018(5) -0.010(5) 0.007(4)
C9 0.143(10) 0.068(6) 0.117(8) -0.019(5) -0.047(8) 0.002(7)
C24 0.134(9) 0.071(6) 0.071(5) -0.018(4) 0.001(6) 0.024(6)
C25 0.077(6) 0.066(5) 0.106(7) -0.027(5) -0.040(5) 0.018(5)
C10 0.151(12) 0.061(7) 0.141(10) 0.034(6) -0.044(9) -0.002(7)
C12 0.088(6) 0.067(5) 0.073(5) 0.017(4) -0.002(5) 0.011(5)
C8 0.153(10) 0.055(5) 0.099(7) 0.009(5) 0.015(7) -0.005(6)
O2 0.074(3) 0.100(4) 0.110(4) 0.031(3) 0.039(3) -0.001(3)
O1 0.109(4) 0.042(3) 0.116(4) 0.004(3) -0.015(3) -0.002(3)
C16 0.045(4) 0.054(4) 0.058(4) 0.005(3) -0.006(3) 0.000(3)
O4 0.111(4) 0.057(3) 0.117(4) -0.001(3) 0.027(4) -0.010(3)
C1 0.053(4) 0.047(4) 0.062(4) -0.003(3) -0.006(3) -0.002(3)
C26 0.144(9) 0.076(6) 0.105(6) -0.023(5) 0.057(7) -0.028(6)
C3 0.036(3) 0.050(4) 0.063(4) -0.004(3) 0.003(3) -0.004(3)
C4 0.072(5) 0.064(5) 0.077(5) 0.007(4) 0.004(4) 0.011(4)
C14 0.065(4) 0.069(5) 0.077(5) 0.005(4) 0.020(4) -0.002(4)
C6 0.075(5) 0.071(5) 0.090(5) -0.006(4) -0.015(4) -0.003(4)
C19 0.082(6) 0.076(6) 0.104(6) 0.026(5) 0.018(5) 0.006(5)
C13 0.143(11) 0.100(8) 0.276(16) 0.013(9) -0.101(11) -0.011(8)
C17 0.063(4) 0.066(5) 0.064(4) -0.005(4) 0.004(3) -0.004(4)
C5 0.064(5) 0.102(7) 0.102(6) 0.030(5) -0.018(4) 0.002(5)
C18 0.059(5) 0.101(6) 0.068(5) -0.003(4) -0.002(4) -0.004(4)

loop_
_atom_type_symbol
_atom_type_description
_atom_type_scat_dispersion_real
_atom_type_scat_dispersion_imag
_atom_type_scat_source
C C 0.0033 0.0016 'International Tables Vol C Tables 4.2.6.8 and 6.1.1.4'
H H 0.0000 0.0000 'International Tables Vol C Tables 4.2.6.8 and 6.1.1.4'
N N 0.0061 0.0033 'International Tables Vol C Tables 4.2.6.8 and 6.1.1.4'
O O 0.0106 0.0060 'International Tables Vol C Tables 4.2.6.8 and 6.1.1.4'
S S 0.1246 0.1234 'International Tables Vol C Tables 4.2.6.8 and 6.1.1.4'
Se Se -0.0929 2.2259 'International Tables Vol C Tables 4.2.6.8 and 6.1.1.4'

loop_
_geom_angle_atom_site_label_1
_geom_angle_atom_site_label_2
_geom_angle_atom_site_label_3
_geom_angle
_geom_angle_site_symmetry_1
_geom_angle_site_symmetry_3
_geom_angle_publ_flag
C1 Se1 Se2 100.41(18) . . ?
C14 Se2 Se1 99.0(2) . . ?
O4 S2 O3 120.0(4) . . ?
O4 S2 N2 107.9(3) . . ?
O3 S2 N2 106.1(3) . . ?
O4 S2 C20 108.2(3) . . ?
O3 S2 C20 106.3(4) . . ?
N2 S2 C20 107.8(3) . . ?
O2 S1 O1 119.8(3) . . ?
O2 S1 N1 106.4(3) . . ?
O1 S1 N1 107.8(3) . . ?
O2 S1 C7 109.7(4) . . ?
O1 S1 C7 105.7(3) . . ?
N1 S1 C7 106.8(3) . . ?
C2 N1 S1 123.4(4) . . ?
C2 N1 H1 118.3 . . ?
S1 N1 H1 118.3 . . ?
N1 C2 C1 109.1(5) . . ?
N1 C2 C3 112.1(5) . . ?
C1 C2 C3 115.0(5) . . ?
N1 C2 H2 106.7 . . ?
C1 C2 H2 106.7 . . ?
C3 C2 H2 106.7 . . ?
N2 C15 C16 112.7(5) . . ?
N2 C15 C14 109.6(5) . . ?
C16 C15 C14 113.8(5) . . ?
N2 C15 H15 106.8 . . ?
C16 C15 H15 106.8 . . ?
C14 C15 H15 106.8 . . ?
C15 N2 S2 123.0(4) . . ?
C15 N2 H2A 118.5 . . ?
S2 N2 H2A 118.5 . . ?
C25 C20 C21 122.2(7) . . ?
C25 C20 S2 120.0(6) . . ?
C21 C20 S2 117.9(6) . . ?
C10 C11 C12 121.9(10) . . ?
C10 C11 H11 119.1 . . ?
C12 C11 H11 119.1 . . ?
C20 C21 C22 119.0(7) . . ?
C20 C21 H21 120.5 . . ?
C22 C21 H21 120.5 . . ?
C8 C7 C12 117.3(8) . . ?
C8 C7 S1 121.8(7) . . ?
C12 C7 S1 120.8(6) . . ?
C24 C23 C22 119.9(8) . . ?
C24 C23 C26 119.5(8) . . ?
C22 C23 C26 120.6(8) . . ?
C21 C22 C23 120.2(7) . . ?
C21 C22 H22 119.9 . . ?
C23 C22 H22 119.9 . . ?
C8 C9 C10 119.8(10) . . ?
C8 C9 H9 120.1 . . ?
C10 C9 H9 120.1 . . ?
C23 C24 C25 120.2(8) . . ?
C23 C24 H24 119.9 . . ?
C25 C24 H24 119.9 . . ?
C20 C25 C24 118.5(7) . . ?
C20 C25 H25 120.8 . . ?
C24 C25 H25 120.8 . . ?
C11 C10 C9 118.8(11) . . ?
C11 C10 C13 124.9(14) . . ?
C9 C10 C13 116.3(12) . . ?
C11 C12 C7 121.3(8) . . ?
C11 C12 H12 119.4 . . ?
C7 C12 H12 119.4 . . ?
C9 C8 C7 120.9(10) . . ?
C9 C8 H8 119.6 . . ?
C7 C8 H8 119.6 . . ?
C15 C16 C17 114.0(5) . . ?
C15 C16 C19 110.3(5) . . ?
C17 C16 C19 109.0(5) . . ?
C15 C16 H16 107.8 . . ?
C17 C16 H16 107.8 . . ?
C19 C16 H16 107.8 . . ?
C2 C1 Se1 115.6(4) . . ?
C2 C1 H1A 108.4 . . ?
Se1 C1 H1A 108.4 . . ?
C2 C1 H1B 108.4 . . ?
Se1 C1 H1B 108.4 . . ?
H1A C1 H1B 107.4 . . ?
C23 C26 H26A 109.5 . . ?
C23 C26 H26B 109.5 . . ?
H26A C26 H26B 109.5 . . ?
C23 C26 H26C 109.5 . . ?
H26A C26 H26C 109.5 . . ?
H26B C26 H26C 109.5 . . ?
C4 C3 C2 114.8(5) . . ?
C4 C3 C6 110.4(5) . . ?
C2 C3 C6 110.8(5) . . ?
C4 C3 H3 106.8 . . ?
C2 C3 H3 106.8 . . ?
C6 C3 H3 106.8 . . ?
C5 C4 C3 115.3(6) . . ?
C5 C4 H4A 108.5 . . ?
C3 C4 H4A 108.5 . . ?
C5 C4 H4B 108.5 . . ?
C3 C4 H4B 108.5 . . ?
H4A C4 H4B 107.5 . . ?
C15 C14 Se2 112.3(5) . . ?
C15 C14 H14A 109.1 . . ?
Se2 C14 H14A 109.1 . . ?
C15 C14 H14B 109.1 . . ?
Se2 C14 H14B 109.1 . . ?
H14A C14 H14B 107.9 . . ?
C3 C6 H6A 109.5 . . ?
C3 C6 H6B 109.5 . . ?
H6A C6 H6B 109.5 . . ?
C3 C6 H6C 109.5 . . ?
H6A C6 H6C 109.5 . . ?
H6B C6 H6C 109.5 . . ?
C16 C19 H19A 109.5 . . ?
C16 C19 H19B 109.5 . . ?
H19A C19 H19B 109.5 . . ?
C16 C19 H19C 109.5 . . ?
H19A C19 H19C 109.5 . . ?
H19B C19 H19C 109.5 . . ?
C10 C13 H13A 109.5 . . ?
C10 C13 H13B 109.5 . . ?
H13A C13 H13B 109.5 . . ?
C10 C13 H13C 109.5 . . ?
H13A C13 H13C 109.5 . . ?
H13B C13 H13C 109.5 . . ?
C18 C17 C16 115.5(6) . . ?
C18 C17 H17A 108.4 . . ?
C16 C17 H17A 108.4 . . ?
C18 C17 H17B 108.4 . . ?
C16 C17 H17B 108.4 . . ?
H17A C17 H17B 107.5 . . ?
C4 C5 H5A 109.5 . . ?
C4 C5 H5B 109.5 . . ?
H5A C5 H5B 109.5 . . ?
C4 C5 H5C 109.5 . . ?
H5A C5 H5C 109.5 . . ?
H5B C5 H5C 109.5 . . ?
C17 C18 H18A 109.5 . . ?
C17 C18 H18B 109.5 . . ?
H18A C18 H18B 109.5 . . ?
C17 C18 H18C 109.5 . . ?
H18A C18 H18C 109.5 . . ?
H18B C18 H18C 109.5 . . ?

loop_
_geom_bond_atom_site_label_1
_geom_bond_atom_site_label_2
_geom_bond_distance
_geom_bond_site_symmetry_2
_geom_bond_publ_flag
Se1 C1 1.938(6) . ?
Se1 Se2 2.3161(13) . ?
Se2 C14 1.964(7) . ?
S2 O4 1.446(6) . ?
S2 O3 1.449(6) . ?
S2 N2 1.583(5) . ?
S2 C20 1.793(7) . ?
S1 O2 1.420(5) . ?
S1 O1 1.430(5) . ?
S1 N1 1.581(5) . ?
S1 C7 1.768(8) . ?
N1 C2 1.481(7) . ?
N1 H1 0.8600 . ?
C2 C1 1.520(8) . ?
C2 C3 1.525(8) . ?
C2 H2 0.9800 . ?
C15 N2 1.466(8) . ?
C15 C16 1.517(9) . ?
C15 C14 1.537(9) . ?
C15 H15 0.9800 . ?
N2 H2A 0.8600 . ?
C20 C25 1.352(10) . ?
C20 C21 1.370(9) . ?
C11 C10 1.327(13) . ?
C11 C12 1.350(12) . ?
C11 H11 0.9300 . ?
C21 C22 1.381(10) . ?
C21 H21 0.9300 . ?
C7 C8 1.389(11) . ?
C7 C12 1.401(10) . ?
C23 C24 1.349(11) . ?
C23 C22 1.392(10) . ?
C23 C26 1.524(10) . ?
C22 H22 0.9300 . ?
C9 C8 1.358(13) . ?
C9 C10 1.426(15) . ?
C9 H9 0.9300 . ?
C24 C25 1.421(12) . ?
C24 H24 0.9300 . ?
C25 H25 0.9300 . ?
C10 C13 1.510(14) . ?
C12 H12 0.9300 . ?
C8 H8 0.9300 . ?
C16 C17 1.533(9) . ?
C16 C19 1.563(9) . ?
C16 H16 0.9800 . ?
C1 H1A 0.9700 . ?
C1 H1B 0.9700 . ?
C26 H26A 0.9600 . ?
C26 H26B 0.9600 . ?
C26 H26C 0.9600 . ?
C3 C4 1.512(9) . ?
C3 C6 1.546(9) . ?
C3 H3 0.9800 . ?
C4 C5 1.491(10) . ?
C4 H4A 0.9700 . ?
C4 H4B 0.9700 . ?
C14 H14A 0.9700 . ?
C14 H14B 0.9700 . ?
C6 H6A 0.9600 . ?
C6 H6B 0.9600 . ?
C6 H6C 0.9600 . ?
C19 H19A 0.9600 . ?
C19 H19B 0.9600 . ?
C19 H19C 0.9600 . ?
C13 H13A 0.9600 . ?
C13 H13B 0.9600 . ?
C13 H13C 0.9600 . ?
C17 C18 1.497(9) . ?
C17 H17A 0.9700 . ?
C17 H17B 0.9700 . ?
C5 H5A 0.9600 . ?
C5 H5B 0.9600 . ?
C5 H5C 0.9600 . ?
C18 H18A 0.9600 . ?
C18 H18B 0.9600 . ?
C18 H18C 0.9600 . ?

loop_
_geom_torsion_atom_site_label_1
_geom_torsion_atom_site_label_2
_geom_torsion_atom_site_label_3
_geom_torsion_atom_site_label_4
_geom_torsion
_geom_torsion_site_symmetry_1
_geom_torsion_site_symmetry_2
_geom_torsion_site_symmetry_3
_geom_torsion_site_symmetry_4
_geom_torsion_publ_flag
C1 Se1 Se2 C14 -96.4(3) . . . . ?
O2 S1 N1 C2 175.1(5) . . . . ?
O1 S1 N1 C2 -55.2(6) . . . . ?
C7 S1 N1 C2 58.0(6) . . . . ?
S1 N1 C2 C1 -105.2(5) . . . . ?
S1 N1 C2 C3 126.2(5) . . . . ?
C16 C15 N2 S2 121.3(5) . . . . ?
C14 C15 N2 S2 -111.0(6) . . . . ?
O4 S2 N2 C15 -34.5(6) . . . . ?
O3 S2 N2 C15 -164.4(5) . . . . ?
C20 S2 N2 C15 82.1(6) . . . . ?
O4 S2 C20 C25 -146.6(6) . . . . ?
O3 S2 C20 C25 -16.4(7) . . . . ?
N2 S2 C20 C25 96.9(6) . . . . ?
O4 S2 C20 C21 33.0(7) . . . . ?
O3 S2 C20 C21 163.2(6) . . . . ?
N2 S2 C20 C21 -83.4(6) . . . . ?
C25 C20 C21 C22 -0.4(11) . . . . ?
S2 C20 C21 C22 179.9(5) . . . . ?
O2 S1 C7 C8 -25.7(7) . . . . ?
O1 S1 C7 C8 -156.2(6) . . . . ?
N1 S1 C7 C8 89.1(6) . . . . ?
O2 S1 C7 C12 157.4(5) . . . . ?
O1 S1 C7 C12 27.0(6) . . . . ?
N1 S1 C7 C12 -87.7(6) . . . . ?
C20 C21 C22 C23 2.5(11) . . . . ?
C24 C23 C22 C21 -3.5(11) . . . . ?
C26 C23 C22 C21 176.4(7) . . . . ?
C22 C23 C24 C25 2.5(12) . . . . ?
C26 C23 C24 C25 -177.5(7) . . . . ?
C21 C20 C25 C24 -0.6(11) . . . . ?
S2 C20 C25 C24 179.1(5) . . . . ?
C23 C24 C25 C20 -0.5(11) . . . . ?
C12 C11 C10 C9 3.0(14) . . . . ?
C12 C11 C10 C13 -178.0(9) . . . . ?
C8 C9 C10 C11 -3.1(14) . . . . ?
C8 C9 C10 C13 177.8(9) . . . . ?
C10 C11 C12 C7 0.1(13) . . . . ?
C8 C7 C12 C11 -3.1(11) . . . . ?
S1 C7 C12 C11 173.8(6) . . . . ?
C10 C9 C8 C7 0.1(14) . . . . ?
C12 C7 C8 C9 3.0(11) . . . . ?
S1 C7 C8 C9 -174.0(7) . . . . ?
N2 C15 C16 C17 61.3(7) . . . . ?
C14 C15 C16 C17 -64.2(7) . . . . ?
N2 C15 C16 C19 -61.7(7) . . . . ?
C14 C15 C16 C19 172.7(6) . . . . ?
N1 C2 C1 Se1 -179.7(4) . . . . ?
C3 C2 C1 Se1 -52.7(6) . . . . ?
Se2 Se1 C1 C2 -62.4(4) . . . . ?
N1 C2 C3 C4 62.6(7) . . . . ?
C1 C2 C3 C4 -62.8(7) . . . . ?
N1 C2 C3 C6 -63.3(6) . . . . ?
C1 C2 C3 C6 171.3(5) . . . . ?
C2 C3 C4 C5 163.5(6) . . . . ?
C6 C3 C4 C5 -70.4(8) . . . . ?
N2 C15 C14 Se2 171.8(4) . . . . ?
C16 C15 C14 Se2 -61.0(6) . . . . ?
Se1 Se2 C14 C15 -69.3(5) . . . . ?
C15 C16 C17 C18 166.4(6) . . . . ?
C19 C16 C17 C18 -69.9(8) . . . . ?

loop_
_cod_related_entry_id
_cod_related_entry_database
_cod_related_entry_code
1 ChemSpider 21194038
